data_4330120
loop_
_publ_author_name
'Marie M. Melzer'
'Susanne Mossin'
'Allan Jay P. Cardenas'
'Kamille D. Williams'
'Shiyu Zhang'
'Karsten Meyer'
'Timothy H. Warren'

_publ_contact_author 'Timothy H. Warren'
_publ_contact_author_email thw@georgetown.edu
_publ_section_title
;
 A Copper(II) Thiolate from Reductive Cleavage of an S-Nitrosothiol
;
_journal_name_full 'Inorganic Chemistry'
_journal_page_first 8658
_journal_page_last 8660
_journal_paper_doi 10.1021/ic301356h
_journal_volume 51
_journal_year 2012
_chemical_formula_moiety 'C76 H60 Cu4 S4'
_chemical_formula_sum 'C76 H60 Cu4 S4'
_chemical_formula_weight 1355.64
_chemical_name_common '[CuSCPh3]4'
_chemical_name_systematic
; 
 ? 
;
_space_group_IT_number 14
_symmetry_cell_setting monoclinic
_symmetry_space_group_name_Hall '-P 2yn'
_symmetry_space_group_name_H-M 'P 1 21/n 1'
_atom_sites_solution_hydrogens geom
_atom_sites_solution_primary direct
_atom_sites_solution_secondary difmap
_audit_creation_method SHELXL-97
_cell_angle_alpha 90.00
_cell_angle_beta 93.5980(10)
_cell_angle_gamma 90.00
_cell_formula_units_Z 2
_cell_length_a 13.4283(10)
_cell_length_b 8.6253(7)
_cell_length_c 25.8383(19)
_cell_measurement_reflns_used 5726
_cell_measurement_temperature 100(2)
_cell_measurement_theta_max 54.161
_cell_measurement_theta_min 4.723
_cell_volume 2986.8(4)
_computing_cell_refinement 'Bruker APEX II'
_computing_data_collection 'Bruker APEX II'
_computing_data_reduction 'Bruker APEX II'
_computing_molecular_graphics 'ORTEP-3 for Windows; Ferrugia L J (1997), J. Appl. Cryst. 30, 565'
_computing_publication_material 'Bruker SHELXTL'
_computing_structure_refinement 'SHELXL-97 (Sheldrick, 1997)'
_computing_structure_solution 'SHELXS-97 (Sheldrick, 1990)'
_diffrn_ambient_temperature 100(2)
_diffrn_measured_fraction_theta_full 0.999
_diffrn_measured_fraction_theta_max 0.999
_diffrn_measurement_device_type 'APEX II platform CCDm Bruker'
_diffrn_measurement_method 'omega scans'
_diffrn_radiation_monochromator graphite
_diffrn_radiation_source 'fine-focus sealed tube'
_diffrn_radiation_type MoK\a
_diffrn_radiation_wavelength 0.71073
_diffrn_reflns_av_R_equivalents 0.0384
_diffrn_reflns_av_sigmaI/netI 0.0374
_diffrn_reflns_limit_h_max 17
_diffrn_reflns_limit_h_min -17
_diffrn_reflns_limit_k_max 11
_diffrn_reflns_limit_k_min -11
_diffrn_reflns_limit_l_max 33
_diffrn_reflns_limit_l_min -33
_diffrn_reflns_number 24957
_diffrn_reflns_theta_full 25.00
_diffrn_reflns_theta_max 27.00
_diffrn_reflns_theta_min 1.76
_exptl_absorpt_coefficient_mu 1.591
_exptl_absorpt_correction_T_max 0.7414
_exptl_absorpt_correction_T_min 0.6468
_exptl_absorpt_correction_type multi-scan
_exptl_absorpt_process_details 'SADABS based on Blessing's method; Blessing, Acta Cryst. (1995) A51 33-38'
_exptl_crystal_colour Colorless
_exptl_crystal_density_diffrn 1.507
_exptl_crystal_description Block
_exptl_crystal_F_000 1392
_exptl_crystal_size_max 0.30
_exptl_crystal_size_mid 0.22
_exptl_crystal_size_min 0.20
_refine_diff_density_max 0.464
_refine_diff_density_min -0.415
_refine_diff_density_rms 0.082
_refine_ls_extinction_method none
_refine_ls_goodness_of_fit_ref 1.083
_refine_ls_hydrogen_treatment constr
_refine_ls_matrix_type full
_refine_ls_number_parameters 379
_refine_ls_number_reflns 6494
_refine_ls_number_restraints 0
_refine_ls_restrained_S_all 1.083
_refine_ls_R_factor_all 0.0551
_refine_ls_R_factor_gt 0.0370
_refine_ls_shift/su_max 0.000
_refine_ls_shift/su_mean 0.000
_refine_ls_structure_factor_coef Fsqd
_refine_ls_weighting_details 'calc w=1/[\s^2^(Fo^2^)+(0.0552P)^2^+0.6559P] where P=(Fo^2^+2Fc^2^)/3'
_refine_ls_weighting_scheme calc
_refine_ls_wR_factor_gt 0.0976
_refine_ls_wR_factor_ref 0.1040
_reflns_number_gt 5018
_reflns_number_total 6494
_reflns_threshold_expression >2sigma(I)
_cod_data_source_file ic301356h_si_002_4.cif
_cod_data_source_block CuSCPh3
_cod_original_sg_symbol_Hall -P2yn
_cod_database_code 4330120

loop_
_symmetry_equiv_pos_as_xyz
'x, y, z'
'-x+1/2, y+1/2, -z+1/2'
'-x, -y, -z'
'x-1/2, -y-1/2, z-1/2'

loop_
_atom_site_label
_atom_site_type_symbol
_atom_site_fract_x
_atom_site_fract_y
_atom_site_fract_z
_atom_site_U_iso_or_equiv
_atom_site_adp_type
_atom_site_occupancy
_atom_site_symmetry_multiplicity
_atom_site_calc_flag
_atom_site_refinement_flags
Cu2 Cu 0.42518(2) 0.85151(4) 0.052634(13) 0.02414(10) Uani 1 1 d .
Cu1 Cu 0.59748(3) 1.02437(4) 0.060260(13) 0.02688(11) Uani 1 1 d .
S1 S 0.54440(5) 0.85005(8) 0.11252(3) 0.02485(16) Uani 1 1 d .
S2 S 0.33325(5) 0.79456(8) -0.01676(3) 0.02356(16) Uani 1 1 d .
C1 C 0.5198(2) 0.9663(3) 0.17201(10) 0.0224(6) Uani 1 1 d .
C15 C 0.4787(2) 1.1245(3) 0.15321(10) 0.0234(6) Uani 1 1 d .
C21 C 0.18293(19) 0.8639(3) 0.04903(10) 0.0205(6) Uani 1 1 d .
C2 C 0.20548(19) 0.8808(3) -0.00794(10) 0.0196(5) Uani 1 1 d .
C14 C 0.3831(2) 0.9490(3) 0.23626(10) 0.0275(6) Uani 1 1 d .
H14 H 0.3793 1.0590 0.2363 0.033 Uiso 1 1 calc R
C38 C 0.2789(2) 1.1550(3) -0.00226(11) 0.0256(6) Uani 1 1 d .
H38 H 0.3272 1.1177 0.0232 0.031 Uiso 1 1 calc R
C16 C 0.3782(2) 1.1415(3) 0.13674(10) 0.0263(6) Uani 1 1 d .
H16 H 0.3342 1.0558 0.1386 0.032 Uiso 1 1 calc R
C9 C 0.4482(2) 0.8749(3) 0.20452(10) 0.0232(6) Uani 1 1 d .
C37 C 0.2806(2) 1.3091(3) -0.01699(11) 0.0299(7) Uani 1 1 d .
H37 H 0.3303 1.3762 -0.0018 0.036 Uiso 1 1 calc R
C33 C 0.2069(2) 1.0533(3) -0.02445(10) 0.0225(6) Uani 1 1 d .
C26 C 0.1327(2) 0.9791(3) 0.07453(10) 0.0241(6) Uani 1 1 d .
H26 H 0.1137 1.0719 0.0568 0.029 Uiso 1 1 calc R
C13 C 0.3240(2) 0.8642(4) 0.26779(11) 0.0317(7) Uani 1 1 d .
H13 H 0.2797 0.9167 0.2890 0.038 Uiso 1 1 calc R
C12 C 0.3283(2) 0.7066(4) 0.26887(11) 0.0318(7) Uani 1 1 d .
H12 H 0.2872 0.6494 0.2906 0.038 Uiso 1 1 calc R
C20 C 0.5422(2) 1.2503(3) 0.14816(11) 0.0281(6) Uani 1 1 d .
H20 H 0.6107 1.2407 0.1593 0.034 Uiso 1 1 calc R
C17 C 0.3422(2) 1.2823(4) 0.11765(11) 0.0306(7) Uani 1 1 d .
H17 H 0.2732 1.2941 0.1080 0.037 Uiso 1 1 calc R
C28 C 0.0496(2) 0.7154(3) -0.02618(11) 0.0231(6) Uani 1 1 d .
H28 H 0.0370 0.7215 0.0095 0.028 Uiso 1 1 calc R
C27 C 0.1333(2) 0.7875(3) -0.04372(10) 0.0218(6) Uani 1 1 d .
C10 C 0.4519(2) 0.7147(3) 0.20619(11) 0.0283(6) Uani 1 1 d .
H10 H 0.4958 0.6610 0.1850 0.034 Uiso 1 1 calc R
C22 C 0.2081(2) 0.7277(3) 0.07623(11) 0.0267(6) Uani 1 1 d .
H22 H 0.2406 0.6458 0.0593 0.032 Uiso 1 1 calc R
C25 C 0.1100(2) 0.9593(4) 0.12598(11) 0.0287(6) Uani 1 1 d .
H25 H 0.0755 1.0387 0.1430 0.034 Uiso 1 1 calc R
C29 C -0.0166(2) 0.6339(3) -0.05991(12) 0.0303(7) Uani 1 1 d .
H29 H -0.0730 0.5837 -0.0470 0.036 Uiso 1 1 calc R
C3 C 0.6198(2) 0.9865(3) 0.20464(12) 0.0296(7) Uani 1 1 d .
C23 C 0.1860(2) 0.7113(4) 0.12786(11) 0.0318(7) Uani 1 1 d .
H23 H 0.2050 0.6194 0.1462 0.038 Uiso 1 1 calc R
C18 C 0.4072(3) 1.4061(4) 0.11259(12) 0.0357(7) Uani 1 1 d .
H18 H 0.3829 1.5024 0.0991 0.043 Uiso 1 1 calc R
C34 C 0.1359(2) 1.1145(3) -0.06024(11) 0.0267(6) Uani 1 1 d .
H34 H 0.0848 1.0492 -0.0750 0.032 Uiso 1 1 calc R
C36 C 0.2109(2) 1.3662(3) -0.05350(11) 0.0320(7) Uani 1 1 d .
H36 H 0.2131 1.4717 -0.0639 0.038 Uiso 1 1 calc R
C24 C 0.1371(2) 0.8259(4) 0.15239(11) 0.0313(7) Uani 1 1 d .
H24 H 0.1219 0.8136 0.1876 0.038 Uiso 1 1 calc R
C30 C -0.0003(2) 0.6264(3) -0.11186(12) 0.0362(8) Uani 1 1 d .
H30 H -0.0458 0.5722 -0.1350 0.043 Uiso 1 1 calc R
C31 C 0.0825(2) 0.6980(4) -0.13024(12) 0.0350(7) Uani 1 1 d .
H31 H 0.0936 0.6938 -0.1662 0.042 Uiso 1 1 calc R
C35 C 0.1383(2) 1.2691(3) -0.07473(11) 0.0318(7) Uani 1 1 d .
H35 H 0.0894 1.3082 -0.0995 0.038 Uiso 1 1 calc R
C11 C 0.3927(2) 0.6313(4) 0.23827(12) 0.0343(7) Uani 1 1 d .
H11 H 0.3967 0.5214 0.2391 0.041 Uiso 1 1 calc R
C32 C 0.1491(2) 0.7756(3) -0.09668(11) 0.0289(6) Uani 1 1 d .
H32 H 0.2068 0.8217 -0.1097 0.035 Uiso 1 1 calc R
C19 C 0.5074(2) 1.3884(4) 0.12728(12) 0.0347(7) Uani 1 1 d .
H19 H 0.5524 1.4718 0.1230 0.042 Uiso 1 1 calc R
C4 C 0.7120(2) 0.9519(4) 0.18704(15) 0.0455(9) Uani 1 1 d .
H4 H 0.7159 0.9086 0.1534 0.055 Uiso 1 1 calc R
C8 C 0.6168(3) 1.0473(4) 0.25405(13) 0.0466(9) Uani 1 1 d .
H8 H 0.5543 1.0726 0.2671 0.056 Uiso 1 1 calc R
C6 C 0.7941(3) 1.0378(5) 0.26637(18) 0.0648(13) Uani 1 1 d .
H6 H 0.8535 1.0547 0.2876 0.078 Uiso 1 1 calc R
C5 C 0.7993(3) 0.9790(5) 0.21731(19) 0.0629(12) Uani 1 1 d .
H5 H 0.8622 0.9570 0.2041 0.076 Uiso 1 1 calc R
C7 C 0.7034(3) 1.0718(5) 0.28461(15) 0.0620(12) Uani 1 1 d .
H7 H 0.6999 1.1128 0.3186 0.074 Uiso 1 1 calc R

loop_
_atom_site_aniso_label
_atom_site_aniso_U_11
_atom_site_aniso_U_22
_atom_site_aniso_U_33
_atom_site_aniso_U_23
_atom_site_aniso_U_13
_atom_site_aniso_U_12
Cu2 0.02520(19) 0.02311(19) 0.02426(19) 0.00041(14) 0.00267(14) -0.00009(14)
Cu1 0.02457(19) 0.0318(2) 0.02460(19) 0.00450(15) 0.00389(14) -0.00168(15)
S1 0.0256(4) 0.0257(4) 0.0235(3) 0.0031(3) 0.0041(3) 0.0039(3)
S2 0.0250(4) 0.0215(3) 0.0245(3) -0.0004(3) 0.0039(3) 0.0000(3)
C1 0.0201(14) 0.0269(15) 0.0200(13) 0.0014(11) -0.0012(11) 0.0015(11)
C15 0.0255(14) 0.0270(15) 0.0175(13) -0.0010(11) -0.0011(11) 0.0026(12)
C21 0.0195(13) 0.0234(14) 0.0183(13) 0.0004(11) -0.0019(10) -0.0050(11)
C2 0.0209(13) 0.0193(13) 0.0186(13) 0.0007(10) 0.0016(10) -0.0010(10)
C14 0.0316(16) 0.0301(16) 0.0203(14) -0.0023(12) -0.0015(12) 0.0005(13)
C38 0.0297(15) 0.0243(15) 0.0227(14) -0.0021(11) 0.0015(12) 0.0012(12)
C16 0.0280(15) 0.0289(15) 0.0217(14) -0.0015(12) -0.0006(12) 0.0042(12)
C9 0.0195(13) 0.0306(15) 0.0187(13) 0.0018(11) -0.0043(11) -0.0012(11)
C37 0.0431(18) 0.0208(14) 0.0264(15) -0.0059(12) 0.0074(13) -0.0056(13)
C33 0.0275(15) 0.0227(14) 0.0177(13) -0.0016(11) 0.0054(11) 0.0008(11)
C26 0.0254(14) 0.0256(15) 0.0211(14) 0.0007(11) -0.0009(11) -0.0014(12)
C13 0.0297(16) 0.0479(19) 0.0174(13) 0.0000(13) 0.0010(12) -0.0012(14)
C12 0.0266(15) 0.0444(19) 0.0241(15) 0.0092(13) -0.0005(12) -0.0044(14)
C20 0.0313(16) 0.0267(15) 0.0258(15) -0.0007(12) -0.0023(12) -0.0002(12)
C17 0.0330(16) 0.0349(17) 0.0232(14) -0.0037(13) -0.0031(12) 0.0107(14)
C28 0.0275(14) 0.0190(13) 0.0223(14) 0.0022(11) -0.0030(11) 0.0023(11)
C27 0.0264(14) 0.0190(13) 0.0196(13) 0.0007(11) -0.0021(11) 0.0006(11)
C10 0.0271(15) 0.0319(16) 0.0259(15) 0.0049(12) 0.0014(12) 0.0027(13)
C22 0.0255(15) 0.0272(15) 0.0276(15) 0.0029(12) 0.0020(12) -0.0001(12)
C25 0.0272(15) 0.0365(17) 0.0223(14) -0.0069(13) 0.0011(12) -0.0013(13)
C29 0.0288(16) 0.0214(15) 0.0399(18) 0.0032(13) -0.0047(13) -0.0047(12)
C3 0.0286(16) 0.0282(16) 0.0306(16) 0.0106(13) -0.0085(13) -0.0057(12)
C23 0.0348(17) 0.0366(17) 0.0235(15) 0.0114(13) -0.0032(13) -0.0019(14)
C18 0.050(2) 0.0248(15) 0.0315(17) -0.0019(13) -0.0061(15) 0.0082(15)
C34 0.0307(16) 0.0265(15) 0.0227(14) 0.0002(12) 0.0004(12) 0.0008(12)
C36 0.051(2) 0.0206(15) 0.0251(15) 0.0047(12) 0.0089(14) 0.0041(13)
C24 0.0352(17) 0.0443(19) 0.0142(13) 0.0019(13) -0.0009(12) -0.0098(14)
C30 0.0428(19) 0.0280(16) 0.0353(18) -0.0048(13) -0.0185(15) -0.0002(14)
C31 0.049(2) 0.0318(17) 0.0234(15) -0.0020(13) -0.0057(14) 0.0040(15)
C35 0.0405(18) 0.0294(16) 0.0256(15) 0.0079(13) 0.0023(13) 0.0071(14)
C11 0.0363(17) 0.0335(17) 0.0329(17) 0.0095(14) 0.0001(14) -0.0012(14)
C32 0.0346(16) 0.0274(16) 0.0248(15) -0.0005(12) 0.0012(12) 0.0007(13)
C19 0.0422(19) 0.0253(16) 0.0362(18) -0.0004(13) -0.0018(15) -0.0032(14)
C4 0.0279(18) 0.051(2) 0.056(2) -0.0005(18) -0.0085(16) 0.0027(16)
C8 0.041(2) 0.065(3) 0.0330(18) 0.0005(17) -0.0067(15) -0.0176(18)
C6 0.046(2) 0.068(3) 0.075(3) 0.028(2) -0.037(2) -0.019(2)
C5 0.030(2) 0.074(3) 0.083(3) 0.007(2) -0.016(2) -0.0034(19)
C7 0.066(3) 0.082(3) 0.035(2) 0.010(2) -0.0193(19) -0.035(2)

loop_
_atom_type_symbol
_atom_type_description
_atom_type_scat_dispersion_real
_atom_type_scat_dispersion_imag
_atom_type_scat_source
C C 0.0033 0.0016 'International Tables Vol C Tables 4.2.6.8 and 6.1.1.4'
H H 0.0000 0.0000 'International Tables Vol C Tables 4.2.6.8 and 6.1.1.4'
S S 0.1246 0.1234 'International Tables Vol C Tables 4.2.6.8 and 6.1.1.4'
Cu Cu 0.3201 1.2651 'International Tables Vol C Tables 4.2.6.8 and 6.1.1.4'

loop_
_geom_angle_atom_site_label_1
_geom_angle_atom_site_label_2
_geom_angle_atom_site_label_3
_geom_angle
_geom_angle_site_symmetry_1
_geom_angle_site_symmetry_3
S1 Cu2 S2 161.96(3) . .
S1 Cu2 Cu1 50.79(2) . .
S2 Cu2 Cu1 127.95(2) . .
S2 Cu1 S1 171.82(3) 3_675 .
S2 Cu1 Cu2 137.75(3) 3_675 .
S1 Cu1 Cu2 50.30(2) . .
C1 S1 Cu2 115.02(9) . .
C1 S1 Cu1 102.72(9) . .
Cu2 S1 Cu1 78.90(3) . .
C2 S2 Cu1 101.56(8) . 3_675
C2 S2 Cu2 106.50(8) . .
Cu1 S2 Cu2 91.43(3) 3_675 .
C9 C1 C15 113.8(2) . .
C9 C1 C3 108.1(2) . .
C15 C1 C3 110.7(2) . .
C9 C1 S1 108.74(19) . .
C15 C1 S1 107.00(17) . .
C3 C1 S1 108.31(19) . .
C20 C15 C16 118.4(3) . .
C20 C15 C1 120.7(2) . .
C16 C15 C1 120.7(2) . .
C26 C21 C22 118.1(2) . .
C26 C21 C2 121.3(2) . .
C22 C21 C2 120.5(2) . .
C27 C2 C21 112.1(2) . .
C27 C2 C33 111.0(2) . .
C21 C2 C33 111.3(2) . .
C27 C2 S2 105.39(17) . .
C21 C2 S2 108.27(17) . .
C33 C2 S2 108.47(17) . .
C13 C14 C9 120.6(3) . .
C13 C14 H14 119.7 . .
C9 C14 H14 119.7 . .
C37 C38 C33 120.8(3) . .
C37 C38 H38 119.6 . .
C33 C38 H38 119.6 . .
C17 C16 C15 120.6(3) . .
C17 C16 H16 119.7 . .
C15 C16 H16 119.7 . .
C10 C9 C14 117.6(3) . .
C10 C9 C1 120.5(2) . .
C14 C9 C1 121.7(3) . .
C36 C37 C38 120.6(3) . .
C36 C37 H37 119.7 . .
C38 C37 H37 119.7 . .
C34 C33 C38 117.5(3) . .
C34 C33 C2 121.9(2) . .
C38 C33 C2 120.6(2) . .
C21 C26 C25 120.4(3) . .
C21 C26 H26 119.8 . .
C25 C26 H26 119.8 . .
C12 C13 C14 121.0(3) . .
C12 C13 H13 119.5 . .
C14 C13 H13 119.5 . .
C13 C12 C11 119.3(3) . .
C13 C12 H12 120.4 . .
C11 C12 H12 120.4 . .
C19 C20 C15 121.1(3) . .
C19 C20 H20 119.5 . .
C15 C20 H20 119.5 . .
C16 C17 C18 119.9(3) . .
C16 C17 H17 120.0 . .
C18 C17 H17 120.0 . .
C27 C28 C29 121.3(3) . .
C27 C28 H28 119.3 . .
C29 C28 H28 119.3 . .
C28 C27 C32 117.5(3) . .
C28 C27 C2 122.4(2) . .
C32 C27 C2 120.0(2) . .
C9 C10 C11 121.1(3) . .
C9 C10 H10 119.4 . .
C11 C10 H10 119.4 . .
C23 C22 C21 120.5(3) . .
C23 C22 H22 119.8 . .
C21 C22 H22 119.8 . .
C24 C25 C26 120.6(3) . .
C24 C25 H25 119.7 . .
C26 C25 H25 119.7 . .
C30 C29 C28 120.0(3) . .
C30 C29 H29 120.0 . .
C28 C29 H29 120.0 . .
C4 C3 C8 117.7(3) . .
C4 C3 C1 124.2(3) . .
C8 C3 C1 118.1(3) . .
C24 C23 C22 120.6(3) . .
C24 C23 H23 119.7 . .
C22 C23 H23 119.7 . .
C19 C18 C17 119.6(3) . .
C19 C18 H18 120.2 . .
C17 C18 H18 120.2 . .
C35 C34 C33 121.2(3) . .
C35 C34 H34 119.4 . .
C33 C34 H34 119.4 . .
C35 C36 C37 119.4(3) . .
C35 C36 H36 120.3 . .
C37 C36 H36 120.3 . .
C23 C24 C25 119.7(3) . .
C23 C24 H24 120.1 . .
C25 C24 H24 120.1 . .
C29 C30 C31 119.7(3) . .
C29 C30 H30 120.2 . .
C31 C30 H30 120.2 . .
C32 C31 C30 120.3(3) . .
C32 C31 H31 119.8 . .
C30 C31 H31 119.8 . .
C36 C35 C34 120.4(3) . .
C36 C35 H35 119.8 . .
C34 C35 H35 119.8 . .
C12 C11 C10 120.3(3) . .
C12 C11 H11 119.8 . .
C10 C11 H11 119.8 . .
C31 C32 C27 121.1(3) . .
C31 C32 H32 119.4 . .
C27 C32 H32 119.4 . .
C20 C19 C18 120.2(3) . .
C20 C19 H19 119.9 . .
C18 C19 H19 119.9 . .
C3 C4 C5 121.5(4) . .
C3 C4 H4 119.3 . .
C5 C4 H4 119.3 . .
C7 C8 C3 120.9(4) . .
C7 C8 H8 119.5 . .
C3 C8 H8 119.5 . .
C7 C6 C5 119.8(4) . .
C7 C6 H6 120.1 . .
C5 C6 H6 120.1 . .
C6 C5 C4 119.6(4) . .
C6 C5 H5 120.2 . .
C4 C5 H5 120.2 . .
C6 C7 C8 120.5(4) . .
C6 C7 H7 119.7 . .
C8 C7 H7 119.7 . .

loop_
_geom_bond_atom_site_label_1
_geom_bond_atom_site_label_2
_geom_bond_distance
_geom_bond_site_symmetry_2
Cu2 S1 2.1555(8) .
Cu2 S2 2.1686(8) .
Cu2 Cu1 2.7491(5) .
Cu1 S2 2.1676(8) 3_675
Cu1 S1 2.1708(8) .
S1 C1 1.882(3) .
S2 C2 1.897(3) .
S2 Cu1 2.1676(8) 3_675
C1 C9 1.534(4) .
C1 C15 1.539(4) .
C1 C3 1.549(4) .
C15 C20 1.391(4) .
C15 C16 1.397(4) .
C21 C26 1.390(4) .
C21 C22 1.400(4) .
C21 C2 1.529(3) .
C2 C27 1.527(4) .
C2 C33 1.548(4) .
C14 C13 1.382(4) .
C14 C9 1.391(4) .
C14 H14 0.9500 .
C38 C37 1.383(4) .
C38 C33 1.401(4) .
C38 H38 0.9500 .
C16 C17 1.386(4) .
C16 H16 0.9500 .
C9 C10 1.383(4) .
C37 C36 1.378(4) .
C37 H37 0.9500 .
C33 C34 1.390(4) .
C26 C25 1.393(4) .
C26 H26 0.9500 .
C13 C12 1.361(4) .
C13 H13 0.9500 .
C12 C11 1.371(4) .
C12 H12 0.9500 .
C20 C19 1.377(4) .
C20 H20 0.9500 .
C17 C18 1.390(5) .
C17 H17 0.9500 .
C28 C27 1.386(4) .
C28 C29 1.395(4) .
C28 H28 0.9500 .
C27 C32 1.402(4) .
C10 C11 1.385(4) .
C10 H10 0.9500 .
C22 C23 1.392(4) .
C22 H22 0.9500 .
C25 C24 1.375(4) .
C25 H25 0.9500 .
C29 C30 1.375(4) .
C29 H29 0.9500 .
C3 C4 1.379(5) .
C3 C8 1.383(5) .
C23 C24 1.364(4) .
C23 H23 0.9500 .
C18 C19 1.384(4) .
C18 H18 0.9500 .
C34 C35 1.386(4) .
C34 H34 0.9500 .
C36 C35 1.373(4) .
C36 H36 0.9500 .
C24 H24 0.9500 .
C30 C31 1.383(5) .
C30 H30 0.9500 .
C31 C32 1.379(4) .
C31 H31 0.9500 .
C35 H35 0.9500 .
C11 H11 0.9500 .
C32 H32 0.9500 .
C19 H19 0.9500 .
C4 C5 1.387(5) .
C4 H4 0.9500 .
C8 C7 1.381(5) .
C8 H8 0.9500 .
C6 C7 1.365(6) .
C6 C5 1.371(6) .
C6 H6 0.9500 .
C5 H5 0.9500 .
C7 H7 0.9500 .
